data_7207767
loop_
_publ_author_name
'Wu, An-Kai'
'Lee, Kwang-Ming'

_publ_section_title
;
 Self-assembly of seven diamide-containing pyridinium salts via
 nonconventional C--H&#x22EF;O hydrogen bonding catemers
;
_journal_issue 10
_journal_name_full CrystEngComm
_journal_page_first 3424
_journal_paper_doi 10.1039/c2ce06448k
_journal_volume 14
_journal_year 2012
_chemical_formula_sum 'C32 H30 B N3 O2'
_chemical_formula_weight 499.40
_chemical_name_systematic
;
?
;
_space_group_IT_number 29
_symmetry_cell_setting orthorhombic
_symmetry_space_group_name_Hall 'P 2c -2ac'
_symmetry_space_group_name_H-M 'P c a 21'
_atom_sites_solution_hydrogens geom
_atom_sites_solution_primary direct
_atom_sites_solution_secondary difmap
_audit_creation_method SHELXL-97
_cell_angle_alpha 90.00
_cell_angle_beta 90.00
_cell_angle_gamma 90.00
_cell_formula_units_Z 4
_cell_length_a 9.7596(3)
_cell_length_b 15.6860(5)
_cell_length_c 16.8530(5)
_cell_measurement_reflns_used 5354
_cell_measurement_temperature 100(2)
_cell_measurement_theta_max 26.3225
_cell_measurement_theta_min 2.4581
_cell_volume 2580.01(14)
_computing_cell_refinement 'SAINT V7.34A (Bruker AXS, 2006)'
_computing_data_collection 'APEX2 (Bruker AXS, 2010)'
_computing_data_reduction 'SAINT V7.34A (Bruker AXS, 2006)'
_computing_molecular_graphics 'SHELXTL (Sheldrick, 2008)'
_computing_publication_material SHELXTL
_computing_structure_refinement 'SHELXL-97 (Sheldrick, 2008)'
_computing_structure_solution 'SHELXS-97 (Sheldrick, 2008)'
_diffrn_ambient_temperature 100(2)
_diffrn_detector_area_resol_mean 8.3333
_diffrn_measured_fraction_theta_full 0.997
_diffrn_measured_fraction_theta_max 0.997
_diffrn_measurement_device_type 'Bruker APEX-II CCD'
_diffrn_measurement_method '\f and \w scans'
_diffrn_radiation_monochromator graphite
_diffrn_radiation_source 'fine-focus sealed tube'
_diffrn_radiation_type MoK\a
_diffrn_radiation_wavelength 0.71073
_diffrn_reflns_av_R_equivalents 0.0388
_diffrn_reflns_av_sigmaI/netI 0.0398
_diffrn_reflns_limit_h_max 12
_diffrn_reflns_limit_h_min -10
_diffrn_reflns_limit_k_max 19
_diffrn_reflns_limit_k_min -19
_diffrn_reflns_limit_l_max 21
_diffrn_reflns_limit_l_min -20
_diffrn_reflns_number 20147
_diffrn_reflns_theta_full 26.40
_diffrn_reflns_theta_max 26.40
_diffrn_reflns_theta_min 1.30
_exptl_absorpt_coefficient_mu 0.080
_exptl_absorpt_correction_T_max 0.9486
_exptl_absorpt_correction_T_min 0.8916
_exptl_absorpt_correction_type multi-scan
_exptl_absorpt_process_details 'SADABS V2008/1 (Bruker AXS)'
_exptl_crystal_colour Yellow
_exptl_crystal_density_diffrn 1.286
_exptl_crystal_density_meas ?
_exptl_crystal_density_method 'not measured'
_exptl_crystal_description Lump
_exptl_crystal_F_000 1056
_exptl_crystal_size_max 0.30
_exptl_crystal_size_mid 0.25
_exptl_crystal_size_min 0.20
_refine_diff_density_max 0.248
_refine_diff_density_min -0.324
_refine_diff_density_rms 0.088
_refine_ls_abs_structure_details 'Flack H D (1983), Acta Cryst. A39, 876-881'
_refine_ls_abs_structure_Flack -0.1(12)
_refine_ls_extinction_method none
_refine_ls_goodness_of_fit_ref 1.153
_refine_ls_hydrogen_treatment constr
_refine_ls_matrix_type full
_refine_ls_number_parameters 343
_refine_ls_number_reflns 5121
_refine_ls_number_restraints 1
_refine_ls_restrained_S_all 1.153
_refine_ls_R_factor_all 0.0425
_refine_ls_R_factor_gt 0.0343
_refine_ls_shift/su_max 0.000
_refine_ls_shift/su_mean 0.000
_refine_ls_structure_factor_coef Fsqd
_refine_ls_weighting_details 'calc w=1/[\s^2^(Fo^2^)+(0.0666P)^2^+0.0000P] where P=(Fo^2^+2Fc^2^)/3'
_refine_ls_weighting_scheme calc
_refine_ls_wR_factor_gt 0.0862
_refine_ls_wR_factor_ref 0.1102
_reflns_number_gt 4724
_reflns_number_total 5121
_reflns_threshold_expression >2sigma(I)
_cod_data_source_file c2ce06448k.txt
_cod_data_source_block 838310
_cod_depositor_comments
;
The following automatic conversions were performed:

'_exptl_crystal_density_meas' value 'not measured' was changed to '?'
- the value is perceived as not measured.

Automatic conversion script
Id: cif_fix_values 3008 2015-01-20 13:52:24Z robertas 
;
_cod_database_code 7207767

loop_
_symmetry_equiv_pos_as_xyz
'x, y, z'
'-x, -y, z+1/2'
'-x+1/2, y, z+1/2'
'x+1/2, -y, z'

loop_
_atom_site_label
_atom_site_type_symbol
_atom_site_fract_x
_atom_site_fract_y
_atom_site_fract_z
_atom_site_U_iso_or_equiv
_atom_site_adp_type
_atom_site_occupancy
_atom_site_symmetry_multiplicity
_atom_site_calc_flag
_atom_site_refinement_flags
B1 B 0.8643(2) 0.74555(12) 0.25906(13) 0.0156(4) Uani 1 1 d .
O1 O 0.07891(14) 0.55826(9) 0.92349(9) 0.0265(3) Uani 1 1 d .
O2 O 0.26206(15) 0.97272(9) 0.90283(11) 0.0338(4) Uani 1 1 d .
N1 N -0.14533(17) 0.52243(10) 0.91397(11) 0.0235(4) Uani 1 1 d .
H1A H -0.1275 0.4702 0.8980 0.028 Uiso 1 1 calc R
H1B H -0.2308 0.5393 0.9196 0.028 Uiso 1 1 calc R
N2 N 0.02452(15) 0.72207(10) 0.97312(10) 0.0157(3) Uani 1 1 d .
N3 N 0.03516(18) 0.97105(11) 0.87860(11) 0.0243(4) Uani 1 1 d .
H3A H 0.0364 1.0213 0.8554 0.029 Uiso 1 1 calc R
H3B H -0.0424 0.9429 0.8831 0.029 Uiso 1 1 calc R
C1 C -0.04251(19) 0.57628(12) 0.92969(12) 0.0190(4) Uani 1 1 d .
C2 C -0.09105(19) 0.66387(11) 0.95802(12) 0.0171(4) Uani 1 1 d .
H2B H -0.1518 0.6892 0.9173 0.020 Uiso 1 1 calc R
H2A H -0.1450 0.6570 1.0074 0.020 Uiso 1 1 calc R
C3 C 0.03415(18) 0.79553(12) 0.93162(11) 0.0162(4) Uani 1 1 d .
H3 H -0.0316 0.8084 0.8918 0.019 Uiso 1 1 calc R
C4 C 0.13952(18) 0.85192(12) 0.94698(12) 0.0175(4) Uani 1 1 d .
C5 C 0.15011(19) 0.93779(12) 0.90675(13) 0.0199(4) Uani 1 1 d .
C6 C 0.2386(2) 0.82971(12) 1.00268(13) 0.0224(4) Uani 1 1 d .
H6 H 0.3146 0.8662 1.0119 0.027 Uiso 1 1 calc R
C7 C 0.2259(2) 0.75453(12) 1.04439(13) 0.0235(4) Uani 1 1 d .
H7 H 0.2924 0.7394 1.0831 0.028 Uiso 1 1 calc R
C8 C 0.1168(2) 0.70157(13) 1.02987(12) 0.0205(4) Uani 1 1 d .
H8 H 0.1061 0.6506 1.0596 0.025 Uiso 1 1 calc R
C9 C 0.69662(19) 0.75159(11) 0.24759(11) 0.0147(4) Uani 1 1 d .
C10 C 0.6116(2) 0.67973(12) 0.25751(11) 0.0173(4) Uani 1 1 d .
H10 H 0.6530 0.6262 0.2684 0.021 Uiso 1 1 calc R
C11 C 0.4697(2) 0.68391(12) 0.25204(12) 0.0206(4) Uani 1 1 d .
H11 H 0.4165 0.6338 0.2592 0.025 Uiso 1 1 calc R
C12 C 0.4052(2) 0.76103(13) 0.23608(12) 0.0216(4) Uani 1 1 d .
H12 H 0.3083 0.7639 0.2314 0.026 Uiso 1 1 calc R
C13 C 0.4846(2) 0.83372(13) 0.22712(11) 0.0206(4) Uani 1 1 d .
H13 H 0.4421 0.8870 0.2164 0.025 Uiso 1 1 calc R
C14 C 0.6272(2) 0.82879(12) 0.23383(11) 0.0181(4) Uani 1 1 d .
H14 H 0.6793 0.8797 0.2289 0.022 Uiso 1 1 calc R
C15 C 0.94276(18) 0.82705(11) 0.21807(12) 0.0161(4) Uani 1 1 d .
C16 C 0.9030(2) 0.85718(12) 0.14312(12) 0.0195(4) Uani 1 1 d .
H16 H 0.8279 0.8306 0.1173 0.023 Uiso 1 1 calc R
C17 C 0.9688(2) 0.92421(13) 0.10510(12) 0.0236(5) Uani 1 1 d .
H17 H 0.9364 0.9439 0.0552 0.028 Uiso 1 1 calc R
C18 C 1.0817(2) 0.96240(13) 0.13999(13) 0.0245(5) Uani 1 1 d .
H18 H 1.1276 1.0080 0.1141 0.029 Uiso 1 1 calc R
C19 C 1.1267(2) 0.93347(12) 0.21298(13) 0.0224(4) Uani 1 1 d .
H19 H 1.2049 0.9587 0.2370 0.027 Uiso 1 1 calc R
C20 C 1.0575(2) 0.86722(11) 0.25153(12) 0.0182(4) Uani 1 1 d .
H20 H 1.0892 0.8488 0.3020 0.022 Uiso 1 1 calc R
C21 C 0.93072(19) 0.66062(11) 0.21645(11) 0.0148(4) Uani 1 1 d .
C22 C 1.06588(19) 0.63543(12) 0.23453(11) 0.0176(4) Uani 1 1 d .
H22 H 1.1177 0.6688 0.2708 0.021 Uiso 1 1 calc R
C23 C 1.1260(2) 0.56347(12) 0.20109(12) 0.0195(4) Uani 1 1 d .
H23 H 1.2169 0.5481 0.2153 0.023 Uiso 1 1 calc R
C24 C 1.0538(2) 0.51412(12) 0.14707(12) 0.0194(4) Uani 1 1 d .
H24 H 1.0939 0.4644 0.1249 0.023 Uiso 1 1 calc R
C25 C 0.9224(2) 0.53838(12) 0.12588(12) 0.0186(4) Uani 1 1 d .
H25 H 0.8723 0.5059 0.0881 0.022 Uiso 1 1 calc R
C26 C 0.86367(19) 0.61072(12) 0.16016(11) 0.0157(4) Uani 1 1 d .
H26 H 0.7738 0.6267 0.1444 0.019 Uiso 1 1 calc R
C27 C 0.88753(18) 0.74235(11) 0.35609(12) 0.0149(4) Uani 1 1 d .
C28 C 0.92697(19) 0.66961(12) 0.39864(12) 0.0191(4) Uani 1 1 d .
H28 H 0.9456 0.6186 0.3703 0.023 Uiso 1 1 calc R
C29 C 0.93997(19) 0.66928(13) 0.48132(12) 0.0230(5) Uani 1 1 d .
H29 H 0.9684 0.6189 0.5079 0.028 Uiso 1 1 calc R
C30 C 0.9116(2) 0.74199(14) 0.52442(13) 0.0252(5) Uani 1 1 d .
H30 H 0.9210 0.7421 0.5805 0.030 Uiso 1 1 calc R
C31 C 0.8695(2) 0.81471(13) 0.48504(12) 0.0237(5) Uani 1 1 d .
H31 H 0.8491 0.8650 0.5142 0.028 Uiso 1 1 calc R
C32 C 0.85671(19) 0.81446(12) 0.40244(12) 0.0190(4) Uani 1 1 d .
H32 H 0.8261 0.8648 0.3766 0.023 Uiso 1 1 calc R

loop_
_atom_site_aniso_label
_atom_site_aniso_U_11
_atom_site_aniso_U_22
_atom_site_aniso_U_33
_atom_site_aniso_U_23
_atom_site_aniso_U_13
_atom_site_aniso_U_12
B1 0.0145(10) 0.0142(9) 0.0180(11) -0.0007(8) -0.0010(8) 0.0006(8)
O1 0.0193(7) 0.0239(7) 0.0364(9) -0.0029(6) -0.0002(6) 0.0038(6)
O2 0.0187(8) 0.0241(7) 0.0588(11) 0.0111(7) 0.0022(7) -0.0043(6)
N1 0.0210(9) 0.0194(8) 0.0301(10) -0.0015(7) -0.0022(7) 0.0007(7)
N2 0.0146(8) 0.0173(7) 0.0154(8) 0.0005(6) 0.0004(6) 0.0006(6)
N3 0.0212(9) 0.0166(8) 0.0352(11) 0.0048(7) -0.0032(7) -0.0005(7)
C1 0.0192(10) 0.0198(9) 0.0180(10) 0.0030(8) -0.0014(8) 0.0005(8)
C2 0.0130(9) 0.0194(9) 0.0187(10) 0.0021(8) -0.0008(7) -0.0008(7)
C3 0.0150(9) 0.0194(9) 0.0142(9) 0.0002(7) 0.0006(7) 0.0046(7)
C4 0.0152(9) 0.0186(9) 0.0189(10) -0.0019(8) 0.0043(7) 0.0019(7)
C5 0.0180(10) 0.0176(9) 0.0240(10) -0.0015(8) 0.0035(8) -0.0002(8)
C6 0.0184(10) 0.0229(10) 0.0259(11) -0.0024(8) -0.0018(8) -0.0013(8)
C7 0.0188(10) 0.0291(10) 0.0226(10) 0.0011(8) -0.0070(8) 0.0002(9)
C8 0.0201(10) 0.0246(11) 0.0168(10) 0.0044(8) -0.0017(8) 0.0029(8)
C9 0.0155(9) 0.0181(8) 0.0104(8) -0.0018(6) 0.0005(7) 0.0009(7)
C10 0.0180(10) 0.0186(9) 0.0153(9) -0.0020(7) 0.0004(7) 0.0011(7)
C11 0.0199(10) 0.0238(10) 0.0180(10) -0.0024(8) 0.0019(8) -0.0048(8)
C12 0.0113(9) 0.0346(11) 0.0189(10) -0.0020(9) 0.0000(8) 0.0012(8)
C13 0.0201(10) 0.0246(10) 0.0171(10) -0.0003(8) -0.0005(8) 0.0065(8)
C14 0.0175(10) 0.0184(9) 0.0186(10) -0.0004(8) 0.0016(8) -0.0009(7)
C15 0.0151(9) 0.0135(8) 0.0197(10) -0.0024(7) 0.0035(7) 0.0033(7)
C16 0.0201(10) 0.0213(10) 0.0171(10) -0.0002(8) 0.0019(8) 0.0014(8)
C17 0.0320(12) 0.0221(10) 0.0168(10) 0.0036(8) 0.0062(8) 0.0045(9)
C18 0.0304(11) 0.0157(9) 0.0274(12) 0.0022(8) 0.0142(9) -0.0020(8)
C19 0.0200(10) 0.0171(9) 0.0300(12) -0.0040(8) 0.0059(8) -0.0021(8)
C20 0.0179(10) 0.0173(9) 0.0194(10) -0.0013(8) 0.0022(8) 0.0008(7)
C21 0.0147(9) 0.0146(8) 0.0150(9) 0.0024(7) 0.0024(7) -0.0013(7)
C22 0.0185(10) 0.0176(9) 0.0167(10) 0.0001(7) -0.0002(8) -0.0026(7)
C23 0.0177(10) 0.0221(10) 0.0188(10) 0.0022(8) 0.0014(8) 0.0037(8)
C24 0.0248(10) 0.0140(9) 0.0195(10) 0.0008(7) 0.0050(8) 0.0033(8)
C25 0.0233(10) 0.0177(9) 0.0150(9) -0.0004(8) 0.0000(8) -0.0042(8)
C26 0.0147(9) 0.0160(9) 0.0165(9) 0.0016(7) 0.0017(7) -0.0008(7)
C27 0.0086(8) 0.0188(9) 0.0175(9) -0.0003(7) 0.0014(7) -0.0025(7)
C28 0.0145(9) 0.0232(10) 0.0197(11) -0.0001(8) 0.0024(7) 0.0001(7)
C29 0.0153(10) 0.0326(11) 0.0211(11) 0.0071(9) 0.0009(8) 0.0016(8)
C30 0.0176(10) 0.0421(13) 0.0158(10) -0.0015(9) 0.0011(8) -0.0070(9)
C31 0.0221(11) 0.0265(11) 0.0223(11) -0.0076(9) 0.0061(8) -0.0090(8)
C32 0.0167(9) 0.0187(9) 0.0217(11) -0.0017(8) 0.0034(8) -0.0035(7)

loop_
_atom_type_symbol
_atom_type_description
_atom_type_scat_dispersion_real
_atom_type_scat_dispersion_imag
_atom_type_scat_source
C C 0.0033 0.0016 'International Tables Vol C Tables 4.2.6.8 and 6.1.1.4'
H H 0.0000 0.0000 'International Tables Vol C Tables 4.2.6.8 and 6.1.1.4'
N N 0.0061 0.0033 'International Tables Vol C Tables 4.2.6.8 and 6.1.1.4'
O O 0.0106 0.0060 'International Tables Vol C Tables 4.2.6.8 and 6.1.1.4'
B B 0.0013 0.0007 'International Tables Vol C Tables 4.2.6.8 and 6.1.1.4'

loop_
_geom_angle_atom_site_label_1
_geom_angle_atom_site_label_2
_geom_angle_atom_site_label_3
_geom_angle
C15 B1 C21 105.25(15)
C15 B1 C9 111.60(15)
C21 B1 C9 112.68(15)
C15 B1 C27 112.10(15)
C21 B1 C27 110.69(15)
C9 B1 C27 104.69(15)
C1 N1 H1A 120.0
C1 N1 H1B 120.0
H1A N1 H1B 120.0
C3 N2 C8 121.50(16)
C3 N2 C2 119.50(15)
C8 N2 C2 118.98(16)
C5 N3 H3A 120.0
C5 N3 H3B 120.0
H3A N3 H3B 120.0
O1 C1 N1 124.33(18)
O1 C1 C2 122.30(17)
N1 C1 C2 113.36(16)
N2 C2 C1 111.92(15)
N2 C2 H2B 109.2
C1 C2 H2B 109.2
N2 C2 H2A 109.2
C1 C2 H2A 109.2
H2B C2 H2A 107.9
N2 C3 C4 120.07(17)
N2 C3 H3 120.0
C4 C3 H3 120.0
C3 C4 C6 118.91(17)
C3 C4 C5 122.52(17)
C6 C4 C5 118.56(17)
O2 C5 N3 124.07(18)
O2 C5 C4 118.95(17)
N3 C5 C4 116.98(16)
C7 C6 C4 119.70(18)
C7 C6 H6 120.1
C4 C6 H6 120.2
C8 C7 C6 119.79(19)
C8 C7 H7 120.1
C6 C7 H7 120.1
N2 C8 C7 119.91(19)
N2 C8 H8 120.0
C7 C8 H8 120.0
C14 C9 C10 115.09(17)
C14 C9 B1 123.11(16)
C10 C9 B1 121.60(16)
C11 C10 C9 122.77(18)
C11 C10 H10 118.6
C9 C10 H10 118.6
C10 C11 C12 120.37(18)
C10 C11 H11 119.8
C12 C11 H11 119.8
C13 C12 C11 118.89(18)
C13 C12 H12 120.6
C11 C12 H12 120.6
C12 C13 C14 120.14(18)
C12 C13 H13 119.9
C14 C13 H13 119.9
C13 C14 C9 122.71(18)
C13 C14 H14 118.6
C9 C14 H14 118.6
C20 C15 C16 115.53(18)
C20 C15 B1 123.54(18)
C16 C15 B1 120.80(17)
C17 C16 C15 122.87(19)
C17 C16 H16 118.6
C15 C16 H16 118.6
C18 C17 C16 119.96(19)
C18 C17 H17 120.0
C16 C17 H17 120.0
C19 C18 C17 119.24(19)
C19 C18 H18 120.4
C17 C18 H18 120.4
C18 C19 C20 120.22(19)
C18 C19 H19 119.9
C20 C19 H19 119.9
C19 C20 C15 122.15(19)
C19 C20 H20 118.9
C15 C20 H20 118.9
C26 C21 C22 115.41(17)
C26 C21 B1 124.53(16)
C22 C21 B1 120.04(16)
C23 C22 C21 122.29(18)
C23 C22 H22 118.9
C21 C22 H22 118.9
C24 C23 C22 120.27(18)
C24 C23 H23 119.9
C22 C23 H23 119.9
C25 C24 C23 119.12(18)
C25 C24 H24 120.4
C23 C24 H24 120.4
C24 C25 C26 119.77(18)
C24 C25 H25 120.1
C26 C25 H25 120.1
C21 C26 C25 123.07(18)
C21 C26 H26 118.5
C25 C26 H26 118.5
C28 C27 C32 115.40(18)
C28 C27 B1 124.69(16)
C32 C27 B1 119.73(16)
C29 C28 C27 122.52(19)
C29 C28 H28 118.7
C27 C28 H28 118.7
C30 C29 C28 120.19(19)
C30 C29 H29 119.9
C28 C29 H29 119.9
C29 C30 C31 119.3(2)
C29 C30 H30 120.4
C31 C30 H30 120.4
C30 C31 C32 120.15(19)
C30 C31 H31 119.9
C32 C31 H31 119.9
C31 C32 C27 122.43(18)
C31 C32 H32 118.8
C27 C32 H32 118.8

loop_
_geom_bond_atom_site_label_1
_geom_bond_atom_site_label_2
_geom_bond_distance
B1 C15 1.642(3)
B1 C21 1.646(3)
B1 C9 1.651(3)
B1 C27 1.652(3)
O1 C1 1.223(2)
O2 C5 1.224(2)
N1 C1 1.338(3)
N1 H1A 0.8800
N1 H1B 0.8800
N2 C3 1.351(2)
N2 C8 1.352(2)
N2 C2 1.473(2)
N3 C5 1.325(3)
N3 H3A 0.8800
N3 H3B 0.8800
C1 C2 1.530(3)
C2 H2B 0.9900
C2 H2A 0.9900
C3 C4 1.381(3)
C3 H3 0.9500
C4 C6 1.392(3)
C4 C5 1.512(3)
C6 C7 1.379(3)
C6 H6 0.9500
C7 C8 1.372(3)
C7 H7 0.9500
C8 H8 0.9500
C9 C14 1.407(3)
C9 C10 1.410(3)
C10 C11 1.389(3)
C10 H10 0.9500
C11 C12 1.390(3)
C11 H11 0.9500
C12 C13 1.387(3)
C12 H12 0.9500
C13 C14 1.398(3)
C13 H13 0.9500
C14 H14 0.9500
C15 C20 1.403(3)
C15 C16 1.403(3)
C16 C17 1.388(3)
C16 H16 0.9500
C17 C18 1.385(3)
C17 H17 0.9500
C18 C19 1.383(3)
C18 H18 0.9500
C19 C20 1.399(3)
C19 H19 0.9500
C20 H20 0.9500
C21 C26 1.393(3)
C21 C22 1.410(3)
C22 C23 1.391(3)
C22 H22 0.9500
C23 C24 1.387(3)
C23 H23 0.9500
C24 C25 1.385(3)
C24 H24 0.9500
C25 C26 1.396(3)
C25 H25 0.9500
C26 H26 0.9500
C27 C28 1.402(3)
C27 C32 1.407(3)
C28 C29 1.399(3)
C28 H28 0.9500
C29 C30 1.380(3)
C29 H29 0.9500
C30 C31 1.383(3)
C30 H30 0.9500
C31 C32 1.398(3)
C31 H31 0.9500
C32 H32 0.9500
